data_8106325
loop_
_publ_author_name
'Ren, Tao-Wen'
'Xiao, Xing-Peng'
'Li, Bai-Yu'
'Zhao, Yu-Mei'
'Peng, Shao-Peng'

_publ_section_title
;
 Crystal structure of methyl
 4-(4-bromophenyl)-2,7,7-trimethyl-5-oxo-1,4,5,6,7,8-hexahydroquinoline-3-carboxylate,
 C20H22BrNO3
;
_journal_issue 5
_journal_name_full 'Zeitschrift f\"ur Kristallographie - New Crystal Structures'
_journal_page_first 863
_journal_page_last 864
_journal_paper_doi 10.1515/ncrs-2018-0060
_journal_volume 233
_journal_year 2018
_chemical_formula_moiety 'C20 H22 Br N O3'
_chemical_formula_sum 'C20 H22 Br N O3'
_chemical_formula_weight 404.29
_space_group_crystal_system monoclinic
_space_group_IT_number 14
_space_group_name_Hall '-P 2yn'
_space_group_name_H-M_alt 'P 1 21/n 1'
_atom_sites_solution_hydrogens geom
_cell_angle_alpha 90
_cell_angle_beta 111.355(5)
_cell_angle_gamma 90
_cell_formula_units_Z 4
_cell_length_a 9.597(2)
_cell_length_b 18.236(5)
_cell_length_c 11.640(3)
_cell_measurement_reflns_used 1600
_cell_measurement_temperature 296(2)
_cell_measurement_theta_max 18.71
_cell_measurement_theta_min 2.19
_cell_volume 1897.3(8)
_computing_cell_refinement 'SAINT v7.60A (Bruker, 2009)'
_computing_data_collection 'Bruker Smart APEX2 (Bruker, 2008)'
_computing_data_reduction 'SAINT v7.60A (Bruker, 2009)'
_computing_molecular_graphics 'Olex2 (Dolomanov et al., 2009)'
_computing_publication_material 'Olex2 (Dolomanov et al., 2009)'
_computing_structure_refinement 'ShelXL (Sheldrick, 2015)'
_computing_structure_solution 'SHELXS-97 (Sheldrick, 2008)'
_diffrn_ambient_temperature 296.15
_diffrn_measured_fraction_theta_full 0.999
_diffrn_measured_fraction_theta_max 0.999
_diffrn_measurement_device_type 'Bruker APEX-II CCD'
_diffrn_measurement_method '\f and \w scans'
_diffrn_radiation_monochromator graphite
_diffrn_radiation_type MoK\a
_diffrn_radiation_wavelength 0.71073
_diffrn_reflns_av_R_equivalents 0.0564
_diffrn_reflns_av_unetI/netI 0.0710
_diffrn_reflns_Laue_measured_fraction_full 0.999
_diffrn_reflns_Laue_measured_fraction_max 0.999
_diffrn_reflns_limit_h_max 11
_diffrn_reflns_limit_h_min -5
_diffrn_reflns_limit_k_max 21
_diffrn_reflns_limit_k_min -21
_diffrn_reflns_limit_l_max 12
_diffrn_reflns_limit_l_min -13
_diffrn_reflns_number 9434
_diffrn_reflns_point_group_measured_fraction_full 0.999
_diffrn_reflns_point_group_measured_fraction_max 0.999
_diffrn_reflns_theta_full 24.993
_diffrn_reflns_theta_max 24.993
_diffrn_reflns_theta_min 2.185
_diffrn_standards_number 0
_exptl_absorpt_coefficient_mu 2.184
_exptl_absorpt_correction_T_max 0.7077
_exptl_absorpt_correction_T_min 0.6005
_exptl_absorpt_correction_type multi-scan
_exptl_absorpt_process_details SADABS
_exptl_crystal_colour yellow
_exptl_crystal_colour_primary yellow
_exptl_crystal_density_diffrn 1.415
_exptl_crystal_density_meas .
_exptl_crystal_density_method 'not measured'
_exptl_crystal_description block
_exptl_crystal_F_000 832
_exptl_crystal_size_max 0.26
_exptl_crystal_size_mid 0.21
_exptl_crystal_size_min 0.17
_refine_diff_density_max 0.530
_refine_diff_density_min -0.686
_refine_diff_density_rms 0.060
_refine_ls_extinction_coef .
_refine_ls_extinction_method none
_refine_ls_goodness_of_fit_ref 0.991
_refine_ls_hydrogen_treatment constr
_refine_ls_matrix_type full
_refine_ls_number_parameters 226
_refine_ls_number_reflns 3337
_refine_ls_number_restraints 0
_refine_ls_restrained_S_all 0.991
_refine_ls_R_factor_all 0.1073
_refine_ls_R_factor_gt 0.0497
_refine_ls_shift/su_max 0.000
_refine_ls_shift/su_mean 0.000
_refine_ls_structure_factor_coef Fsqd
_refine_ls_weighting_details 'w=1/[\s^2^(Fo^2^)+(0.0546P)^2^+0.4502P] where P=(Fo^2^+2Fc^2^)/3'
_refine_ls_weighting_scheme calc
_refine_ls_wR_factor_gt 0.1098
_refine_ls_wR_factor_ref 0.1240
_reflns_Friedel_coverage 0.000
_reflns_Friedel_fraction_full .
_reflns_Friedel_fraction_max .
_reflns_number_gt 1913
_reflns_number_total 3337
_reflns_threshold_expression 'I > 2\s(I)'
_cod_data_source_file suppl_ncrs-2018-0060_suppl.cif
_cod_data_source_block a
_cod_database_code 8106325
_shelx_space_group_comment
;
The symmetry employed for this shelxl refinement is uniquely defined
by the following loop, which should always be used as a source of
symmetry information in preference to the above space-group names.
They are only intended as comments.
;
_shelx_estimated_absorpt_t_max 0.708
_shelx_estimated_absorpt_t_min 0.600
_olex2_refinement_description
;
1. Fixed Uiso
 At 1.2 times of:
  All C(H) groups, All C(H,H) groups, All N(H) groups
 At 1.5 times of:
  All C(H,H,H) groups
2.a Ternary CH refined with riding coordinates:
 C8(H8)
2.b Secondary CH2 refined with riding coordinates:
 C9(H9A,H9B), C13(H13A,H13B)
2.c Me refined with riding coordinates:
 C1(H1A,H1B,H1C), C5(H5A,H5B,H5C), C11(H11A,H11B,H11C), C12(H12A,H12B,H12C)
2.d Aromatic/amide H refined with riding coordinates:
 N1(H1), C16(H16), C17(H17), C19(H19), C20(H20)
;
_olex2_submission_special_instructions 'No special instructions were received'
_publcif_funding_html
;
;

loop_
_space_group_symop_operation_xyz
'x, y, z'
'-x+1/2, y+1/2, -z+1/2'
'-x, -y, -z'
'x-1/2, -y-1/2, z-1/2'

loop_
_atom_site_label
_atom_site_type_symbol
_atom_site_fract_x
_atom_site_fract_y
_atom_site_fract_z
_atom_site_U_iso_or_equiv
_atom_site_adp_type
_atom_site_occupancy
_atom_site_site_symmetry_order
_atom_site_calc_flag
_atom_site_refinement_flags_posn
_atom_site_refinement_flags_adp
_atom_site_refinement_flags_occupancy
_atom_site_disorder_assembly
_atom_site_disorder_group
N1 N 0.2178(3) 0.31642(16) 0.4445(3) 0.0437(8) Uani 1 1 d . . . . .
H1 H 0.156682 0.326072 0.371137 0.052 Uiso 1 1 calc R . . . .
Br1 Br -0.04573(7) 0.05860(3) 0.85548(5) 0.0885(3) Uani 1 1 d . . . . .
O1 O 0.3753(4) 0.36240(15) 0.8710(3) 0.0718(9) Uani 1 1 d . . . . .
O2 O 0.2494(3) 0.45084(13) 0.7455(2) 0.0586(8) Uani 1 1 d . . . . .
O3 O 0.5493(3) 0.14298(14) 0.6953(2) 0.0617(8) Uani 1 1 d . . . . .
C1 C 0.2667(6) 0.4951(2) 0.8529(4) 0.0731(14) Uani 1 1 d . . . . .
H1A H 0.219089 0.541709 0.827288 0.110 Uiso 1 1 calc R . . . .
H1B H 0.221228 0.470487 0.903332 0.110 Uiso 1 1 calc R . . . .
H1C H 0.371173 0.502391 0.899529 0.110 Uiso 1 1 calc R . . . .
C2 C 0.3101(4) 0.3845(2) 0.7672(4) 0.0434(9) Uani 1 1 d . . . . .
C3 C 0.2908(4) 0.34053(18) 0.6568(3) 0.0373(9) Uani 1 1 d . . . . .
C4 C 0.2202(4) 0.36267(19) 0.5398(3) 0.0407(9) Uani 1 1 d . . . . .
C5 C 0.1398(5) 0.43307(19) 0.4947(4) 0.0587(12) Uani 1 1 d . . . . .
H5A H 0.100553 0.433372 0.406107 0.088 Uiso 1 1 calc R . . . .
H5B H 0.059153 0.437888 0.524358 0.088 Uiso 1 1 calc R . . . .
H5C H 0.208062 0.473292 0.524477 0.088 Uiso 1 1 calc R . . . .
C6 C 0.3070(4) 0.25692(19) 0.4613(3) 0.0381(9) Uani 1 1 d . . . . .
C7 C 0.3819(4) 0.23108(18) 0.5767(3) 0.0366(9) Uani 1 1 d . . . . .
C8 C 0.3544(4) 0.26328(18) 0.6859(3) 0.0364(9) Uani 1 1 d . . . . .
H8 H 0.451202 0.266870 0.754087 0.044 Uiso 1 1 calc R . . . .
C9 C 0.3177(4) 0.2239(2) 0.3471(3) 0.0484(10) Uani 1 1 d . . . . .
H9A H 0.387764 0.252257 0.322641 0.058 Uiso 1 1 calc R . . . .
H9B H 0.220577 0.226978 0.280985 0.058 Uiso 1 1 calc R . . . .
C10 C 0.3677(5) 0.1446(2) 0.3633(3) 0.0517(11) Uani 1 1 d . . . . .
C11 C 0.4040(6) 0.1193(3) 0.2525(4) 0.0877(17) Uani 1 1 d . . . . .
H11A H 0.316459 0.123751 0.178972 0.132 Uiso 1 1 calc R . . . .
H11B H 0.482649 0.149193 0.245146 0.132 Uiso 1 1 calc R . . . .
H11C H 0.435773 0.069010 0.263679 0.132 Uiso 1 1 calc R . . . .
C12 C 0.2409(5) 0.0966(2) 0.3705(4) 0.0712(13) Uani 1 1 d . . . . .
H12A H 0.155698 0.100987 0.295150 0.107 Uiso 1 1 calc R . . . .
H12B H 0.273115 0.046360 0.382222 0.107 Uiso 1 1 calc R . . . .
H12C H 0.214154 0.112141 0.438468 0.107 Uiso 1 1 calc R . . . .
C13 C 0.5030(5) 0.1383(2) 0.4811(3) 0.0644(13) Uani 1 1 d . . . . .
H13A H 0.529620 0.086976 0.496357 0.077 Uiso 1 1 calc R . . . .
H13B H 0.586354 0.163292 0.469829 0.077 Uiso 1 1 calc R . . . .
C14 C 0.4811(4) 0.1699(2) 0.5933(4) 0.0475(10) Uani 1 1 d . . . . .
C15 C 0.2546(4) 0.21449(18) 0.7278(3) 0.0359(9) Uani 1 1 d . . . . .
C16 C 0.1152(4) 0.1928(2) 0.6472(3) 0.0445(10) Uani 1 1 d . . . . .
H16 H 0.082118 0.209436 0.566156 0.053 Uiso 1 1 calc R . . . .
C17 C 0.0239(5) 0.1476(2) 0.6831(4) 0.0502(10) Uani 1 1 d . . . . .
H17 H -0.069257 0.133539 0.627118 0.060 Uiso 1 1 calc R . . . .
C18 C 0.0726(5) 0.1236(2) 0.8025(4) 0.0512(11) Uani 1 1 d . . . . .
C19 C 0.2088(6) 0.1441(2) 0.8854(4) 0.0642(13) Uani 1 1 d . . . . .
H19 H 0.241086 0.127451 0.966455 0.077 Uiso 1 1 calc R . . . .
C20 C 0.2981(5) 0.1901(2) 0.8473(3) 0.0539(11) Uani 1 1 d . . . . .
H20 H 0.390103 0.204856 0.904147 0.065 Uiso 1 1 calc R . . . .

loop_
_atom_site_aniso_label
_atom_site_aniso_U_11
_atom_site_aniso_U_22
_atom_site_aniso_U_33
_atom_site_aniso_U_23
_atom_site_aniso_U_13
_atom_site_aniso_U_12
N1 0.058(2) 0.0402(19) 0.0256(17) 0.0033(14) 0.0063(15) 0.0075(16)
Br1 0.1099(5) 0.0683(4) 0.1126(5) 0.0133(3) 0.0706(4) -0.0102(3)
O1 0.101(3) 0.062(2) 0.0360(17) -0.0078(15) 0.0050(16) 0.0182(17)
O2 0.092(2) 0.0352(17) 0.0532(17) -0.0068(13) 0.0311(15) 0.0014(15)
O3 0.072(2) 0.0585(18) 0.0342(16) -0.0052(14) -0.0044(14) 0.0228(15)
C1 0.113(4) 0.042(3) 0.072(3) -0.021(2) 0.042(3) -0.010(3)
C2 0.048(2) 0.033(2) 0.049(3) -0.006(2) 0.018(2) -0.0066(19)
C3 0.040(2) 0.033(2) 0.036(2) -0.0057(17) 0.0104(17) -0.0029(17)
C4 0.046(2) 0.033(2) 0.041(2) -0.0002(18) 0.0131(19) -0.0019(17)
C5 0.075(3) 0.039(2) 0.052(3) 0.0033(19) 0.011(2) 0.013(2)
C6 0.043(2) 0.035(2) 0.035(2) 0.0027(17) 0.0123(18) -0.0011(17)
C7 0.037(2) 0.035(2) 0.033(2) -0.0036(16) 0.0071(17) 0.0011(17)
C8 0.038(2) 0.037(2) 0.0256(19) -0.0042(16) 0.0009(16) 0.0044(17)
C9 0.054(3) 0.056(3) 0.035(2) -0.0017(18) 0.0158(19) 0.004(2)
C10 0.064(3) 0.052(3) 0.034(2) -0.0060(19) 0.011(2) 0.009(2)
C11 0.110(4) 0.109(4) 0.045(3) -0.016(3) 0.028(3) 0.036(3)
C12 0.084(4) 0.058(3) 0.059(3) -0.017(2) 0.010(3) -0.003(3)
C13 0.067(3) 0.076(3) 0.042(2) -0.014(2) 0.010(2) 0.025(2)
C14 0.048(3) 0.047(2) 0.037(2) -0.007(2) 0.0036(19) 0.007(2)
C15 0.050(2) 0.0277(19) 0.027(2) -0.0009(15) 0.0101(18) 0.0039(17)
C16 0.048(3) 0.043(2) 0.035(2) 0.0037(18) 0.007(2) 0.000(2)
C17 0.051(3) 0.048(3) 0.048(3) -0.004(2) 0.014(2) -0.001(2)
C18 0.073(3) 0.038(2) 0.050(3) 0.000(2) 0.032(2) 0.001(2)
C19 0.100(4) 0.061(3) 0.032(2) 0.010(2) 0.024(3) -0.005(3)
C20 0.064(3) 0.057(3) 0.031(2) -0.001(2) 0.006(2) -0.006(2)

loop_
_atom_type_symbol
_atom_type_description
_atom_type_scat_dispersion_real
_atom_type_scat_dispersion_imag
_atom_type_scat_source
C C 0.0033 0.0016 'International Tables Vol C Tables 4.2.6.8 and 6.1.1.4'
H H 0.0000 0.0000 'International Tables Vol C Tables 4.2.6.8 and 6.1.1.4'
N N 0.0061 0.0033 'International Tables Vol C Tables 4.2.6.8 and 6.1.1.4'
O O 0.0106 0.0060 'International Tables Vol C Tables 4.2.6.8 and 6.1.1.4'
Br Br -0.2901 2.4595 'International Tables Vol C Tables 4.2.6.8 and 6.1.1.4'

loop_
_geom_angle_atom_site_label_1
_geom_angle_atom_site_label_2
_geom_angle_atom_site_label_3
_geom_angle
_geom_angle_site_symmetry_1
_geom_angle_site_symmetry_3
C4 N1 H1 118.4 . .
C6 N1 H1 118.4 . .
C6 N1 C4 123.2(3) . .
C2 O2 C1 116.1(3) . .
O2 C1 H1A 109.5 . .
O2 C1 H1B 109.5 . .
O2 C1 H1C 109.5 . .
H1A C1 H1B 109.5 . .
H1A C1 H1C 109.5 . .
H1B C1 H1C 109.5 . .
O1 C2 O2 121.7(3) . .
O1 C2 C3 123.2(4) . .
O2 C2 C3 115.1(4) . .
C2 C3 C8 113.4(3) . .
C4 C3 C2 125.5(3) . .
C4 C3 C8 121.1(3) . .
N1 C4 C5 112.7(3) . .
C3 C4 N1 118.9(3) . .
C3 C4 C5 128.4(3) . .
C4 C5 H5A 109.5 . .
C4 C5 H5B 109.5 . .
C4 C5 H5C 109.5 . .
H5A C5 H5B 109.5 . .
H5A C5 H5C 109.5 . .
H5B C5 H5C 109.5 . .
N1 C6 C7 120.1(3) . .
N1 C6 C9 116.0(3) . .
C7 C6 C9 123.9(3) . .
C6 C7 C8 120.5(3) . .
C6 C7 C14 119.3(3) . .
C14 C7 C8 120.1(3) . .
C3 C8 H8 107.7 . .
C7 C8 C3 110.6(3) . .
C7 C8 H8 107.7 . .
C7 C8 C15 111.6(3) . .
C15 C8 C3 111.5(3) . .
C15 C8 H8 107.7 . .
C6 C9 H9A 108.9 . .
C6 C9 H9B 108.9 . .
C6 C9 C10 113.2(3) . .
H9A C9 H9B 107.7 . .
C10 C9 H9A 108.9 . .
C10 C9 H9B 108.9 . .
C9 C10 C11 110.0(3) . .
C9 C10 C12 109.4(4) . .
C11 C10 C12 107.8(4) . .
C13 C10 C9 108.3(3) . .
C13 C10 C11 111.1(3) . .
C13 C10 C12 110.3(3) . .
C10 C11 H11A 109.5 . .
C10 C11 H11B 109.5 . .
C10 C11 H11C 109.5 . .
H11A C11 H11B 109.5 . .
H11A C11 H11C 109.5 . .
H11B C11 H11C 109.5 . .
C10 C12 H12A 109.5 . .
C10 C12 H12B 109.5 . .
C10 C12 H12C 109.5 . .
H12A C12 H12B 109.5 . .
H12A C12 H12C 109.5 . .
H12B C12 H12C 109.5 . .
C10 C13 H13A 108.7 . .
C10 C13 H13B 108.7 . .
H13A C13 H13B 107.6 . .
C14 C13 C10 114.3(3) . .
C14 C13 H13A 108.7 . .
C14 C13 H13B 108.7 . .
O3 C14 C7 122.3(3) . .
O3 C14 C13 119.3(3) . .
C7 C14 C13 118.4(3) . .
C16 C15 C8 121.3(3) . .
C20 C15 C8 121.5(3) . .
C20 C15 C16 117.2(3) . .
C15 C16 H16 118.9 . .
C17 C16 C15 122.2(3) . .
C17 C16 H16 118.9 . .
C16 C17 H17 120.6 . .
C18 C17 C16 118.8(4) . .
C18 C17 H17 120.6 . .
C17 C18 Br1 120.5(3) . .
C19 C18 Br1 118.4(3) . .
C19 C18 C17 121.1(4) . .
C18 C19 H19 120.5 . .
C18 C19 C20 119.0(4) . .
C20 C19 H19 120.5 . .
C15 C20 C19 121.8(4) . .
C15 C20 H20 119.1 . .
C19 C20 H20 119.1 . .

loop_
_geom_bond_atom_site_label_1
_geom_bond_atom_site_label_2
_geom_bond_distance
_geom_bond_site_symmetry_2
N1 H1 0.8600 .
N1 C4 1.387(4) .
N1 C6 1.351(4) .
Br1 C18 1.893(4) .
O1 C2 1.210(4) .
O2 C1 1.446(4) .
O2 C2 1.327(4) .
O3 C14 1.230(4) .
C1 H1A 0.9600 .
C1 H1B 0.9600 .
C1 H1C 0.9600 .
C2 C3 1.468(5) .
C3 C4 1.344(5) .
C3 C8 1.524(5) .
C4 C5 1.491(5) .
C5 H5A 0.9600 .
C5 H5B 0.9600 .
C5 H5C 0.9600 .
C6 C7 1.356(4) .
C6 C9 1.497(5) .
C7 C8 1.508(4) .
C7 C14 1.434(5) .
C8 H8 0.9800 .
C8 C15 1.512(5) .
C9 H9A 0.9700 .
C9 H9B 0.9700 .
C9 C10 1.514(5) .
C10 C11 1.525(5) .
C10 C12 1.525(6) .
C10 C13 1.511(5) .
C11 H11A 0.9600 .
C11 H11B 0.9600 .
C11 H11C 0.9600 .
C12 H12A 0.9600 .
C12 H12B 0.9600 .
C12 H12C 0.9600 .
C13 H13A 0.9700 .
C13 H13B 0.9700 .
C13 C14 1.510(5) .
C15 C16 1.382(5) .
C15 C20 1.373(5) .
C16 H16 0.9300 .
C16 C17 1.374(5) .
C17 H17 0.9300 .
C17 C18 1.367(5) .
C18 C19 1.365(6) .
C19 H19 0.9300 .
C19 C20 1.382(5) .
C20 H20 0.9300 .

loop_
_geom_torsion_atom_site_label_1
_geom_torsion_atom_site_label_2
_geom_torsion_atom_site_label_3
_geom_torsion_atom_site_label_4
_geom_torsion
_geom_torsion_site_symmetry_1
_geom_torsion_site_symmetry_2
_geom_torsion_site_symmetry_3
_geom_torsion_site_symmetry_4
N1 C6 C7 C8 6.4(5) . . . .
N1 C6 C7 C14 -177.3(3) . . . .
N1 C6 C9 C10 -158.3(3) . . . .
Br1 C18 C19 C20 178.4(3) . . . .
O1 C2 C3 C4 -179.6(4) . . . .
O1 C2 C3 C8 2.7(5) . . . .
O2 C2 C3 C4 1.0(5) . . . .
O2 C2 C3 C8 -176.8(3) . . . .
C1 O2 C2 O1 0.4(6) . . . .
C1 O2 C2 C3 179.8(3) . . . .
C2 C3 C4 N1 176.5(3) . . . .
C2 C3 C4 C5 -3.5(6) . . . .
C2 C3 C8 C7 -159.7(3) . . . .
C2 C3 C8 C15 75.5(4) . . . .
C3 C8 C15 C16 68.8(4) . . . .
C3 C8 C15 C20 -110.9(4) . . . .
C4 N1 C6 C7 13.6(5) . . . .
C4 N1 C6 C9 -165.6(3) . . . .
C4 C3 C8 C7 22.5(5) . . . .
C4 C3 C8 C15 -102.3(4) . . . .
C6 N1 C4 C3 -13.7(5) . . . .
C6 N1 C4 C5 166.3(3) . . . .
C6 C7 C8 C3 -22.6(5) . . . .
C6 C7 C8 C15 102.1(4) . . . .
C6 C7 C14 O3 -178.3(4) . . . .
C6 C7 C14 C13 2.4(5) . . . .
C6 C9 C10 C11 -169.4(3) . . . .
C6 C9 C10 C12 72.4(4) . . . .
C6 C9 C10 C13 -47.8(5) . . . .
C7 C6 C9 C10 22.5(5) . . . .
C7 C8 C15 C16 -55.4(4) . . . .
C7 C8 C15 C20 124.9(4) . . . .
C8 C3 C4 N1 -6.0(5) . . . .
C8 C3 C4 C5 174.0(4) . . . .
C8 C7 C14 O3 -1.9(6) . . . .
C8 C7 C14 C13 178.8(3) . . . .
C8 C15 C16 C17 178.9(3) . . . .
C8 C15 C20 C19 -178.5(3) . . . .
C9 C6 C7 C8 -174.5(3) . . . .
C9 C6 C7 C14 1.9(5) . . . .
C9 C10 C13 C14 52.8(5) . . . .
C10 C13 C14 O3 149.4(4) . . . .
C10 C13 C14 C7 -31.3(6) . . . .
C11 C10 C13 C14 173.8(4) . . . .
C12 C10 C13 C14 -66.8(5) . . . .
C14 C7 C8 C3 161.0(3) . . . .
C14 C7 C8 C15 -74.2(4) . . . .
C15 C16 C17 C18 0.3(6) . . . .
C16 C15 C20 C19 1.8(6) . . . .
C16 C17 C18 Br1 -178.0(3) . . . .
C16 C17 C18 C19 0.3(6) . . . .
C17 C18 C19 C20 0.1(6) . . . .
C18 C19 C20 C15 -1.2(6) . . . .
C20 C15 C16 C17 -1.3(5) . . . .
